data_4102169
loop_
_publ_author_name
'Cai-Ming Liu'
'Ren-Gen Xiong'
'De-Qing Zhang'
'Dao-Ben Zhu'

_publ_section_title
;
 Nanoscale Homochiral C3-Symmetric Mixed-Valence Manganese Cluster
 Complexes with Both Ferromagnetic and Ferroelectric Properties
;
_journal_name_full 'Journal of the American Chemical Society'
_journal_page_first 4044
_journal_page_last 4045
_journal_paper_doi 10.1021/ja910310p
_journal_volume 132
_journal_year 2010
_chemical_absolute_configuration syn
_chemical_formula_sum 'C168 H222 Cl4 Mn25 N15 O112'
_chemical_formula_weight 5758.91
_chemical_name_systematic
; 
 ? 
;
_space_group_IT_number 146
_symmetry_cell_setting rhombohedral
_symmetry_space_group_name_Hall 'R 3'
_symmetry_space_group_name_H-M 'R 3 :H'
_atom_sites_solution_hydrogens geom
_atom_sites_solution_primary direct
_atom_sites_solution_secondary difmap
_audit_creation_method SHELXL-97
_cell_angle_alpha 90.00
_cell_angle_beta 90.00
_cell_angle_gamma 120.00
_cell_formula_units_Z 3
_cell_length_a 26.847(4)
_cell_length_b 26.847(4)
_cell_length_c 33.221(7)
_cell_measurement_reflns_used 19663
_cell_measurement_temperature 173(2)
_cell_measurement_theta_max 27.4816
_cell_measurement_theta_min 1.5067
_cell_volume 20736(6)
_computing_cell_refinement SMART
_computing_data_collection 'SMART (Bruker, 2000)'
_computing_data_reduction 'SAINT (Bruker, 2000)'
_computing_molecular_graphics 'SHELXL-97 (Sheldrick, 1997)'
_computing_publication_material 'SHELXL-97 (Sheldrick, 1997)'
_computing_structure_refinement 'SHELXL-97 (Sheldrick, 1997)'
_computing_structure_solution 'SHELXS-97 (Sheldrick, 1990)'
_diffrn_ambient_temperature 173(2)
_diffrn_detector_area_resol_mean '15x15 microns'
_diffrn_measured_fraction_theta_full 0.999
_diffrn_measured_fraction_theta_max 0.999
_diffrn_measurement_device_type 'CCD area dtetector'
_diffrn_measurement_method 'phi and omega scans'
_diffrn_radiation_monochromator graphite
_diffrn_radiation_source 'fine-focus sealed tube'
_diffrn_radiation_type MoK\a
_diffrn_radiation_wavelength 0.71073
_diffrn_reflns_av_R_equivalents 0.0477
_diffrn_reflns_av_sigmaI/netI 0.0534
_diffrn_reflns_limit_h_max 33
_diffrn_reflns_limit_h_min -30
_diffrn_reflns_limit_k_max 25
_diffrn_reflns_limit_k_min -33
_diffrn_reflns_limit_l_max 40
_diffrn_reflns_limit_l_min -40
_diffrn_reflns_number 51558
_diffrn_reflns_theta_full 25.99
_diffrn_reflns_theta_max 25.99
_diffrn_reflns_theta_min 1.84
_exptl_absorpt_coefficient_mu 1.218
_exptl_absorpt_correction_T_max 0.9953
_exptl_absorpt_correction_T_min 0.9935
_exptl_absorpt_correction_type numerical
_exptl_crystal_colour 'Dark brown'
_exptl_crystal_density_diffrn 1.383
_exptl_crystal_density_method 'not measured'
_exptl_crystal_description Block
_exptl_crystal_F_000 8772
_exptl_crystal_size_max 0.16
_exptl_crystal_size_mid 0.14
_exptl_crystal_size_min 0.10
_refine_diff_density_max 0.913
_refine_diff_density_min -0.523
_refine_diff_density_rms 0.127
_refine_ls_abs_structure_details 'Flack H D (1983), Acta Cryst. A39, 876-881'
_refine_ls_abs_structure_Flack 0.06(2)
_refine_ls_extinction_coef 0.00012(3)
_refine_ls_extinction_expression Fc^*^=kFc[1+0.001xFc^2^\l^3^/sin(2\q)]^-1/4^
_refine_ls_extinction_method SHELXL
_refine_ls_goodness_of_fit_ref 1.101
_refine_ls_hydrogen_treatment constr
_refine_ls_matrix_type full
_refine_ls_number_parameters 982
_refine_ls_number_reflns 18117
_refine_ls_number_restraints 1
_refine_ls_restrained_S_all 1.101
_refine_ls_R_factor_all 0.0800
_refine_ls_R_factor_gt 0.0743
_refine_ls_shift/su_max 0.001
_refine_ls_shift/su_mean 0.000
_refine_ls_structure_factor_coef Fsqd
_refine_ls_weighting_details 'calc w=1/[\s^2^(Fo^2^)+(0.1369P)^2^+28.4085P] where P=(Fo^2^+2Fc^2^)/3'
_refine_ls_weighting_scheme calc
_refine_ls_wR_factor_gt 0.2139
_refine_ls_wR_factor_ref 0.2206
_reflns_number_gt 16333
_reflns_number_total 18117
_reflns_threshold_expression >2sigma(I)
_cod_data_source_file ja910310p_si_001.cif
_cod_data_source_block 1
_cod_depositor_comments
;
The following automatic conversions were performed:

'_symmetry_cell_setting' value 'RHOMBOHEDRAL' changed to
'rhombohedral' according to the built-in table from CIF Core
dictionary named 'cif_core.dic' version 2.4.1 from
2010-06-29.

'_exptl_absorpt_correction_type' value 'Numerical'
changed to 'numerical' according to the built-in table from CIF Core
dictionary named 'cif_core.dic' version 2.4.1 from 2010-06-29.

Automatic conversion script
Id: cif_fix_values 1715 2011-07-08 13:25:40Z adriana 
;
_cod_original_sg_symbol_H-M 'R 3'
_cod_database_code 4102169

loop_
_symmetry_equiv_pos_as_xyz
'x, y, z'
'-y, x-y, z'
'-x+y, -x, z'
'x+2/3, y+1/3, z+1/3'
'-y+2/3, x-y+1/3, z+1/3'
'-x+y+2/3, -x+1/3, z+1/3'
'x+1/3, y+2/3, z+2/3'
'-y+1/3, x-y+2/3, z+2/3'
'-x+y+1/3, -x+2/3, z+2/3'

loop_
_atom_site_label
_atom_site_type_symbol
_atom_site_fract_x
_atom_site_fract_y
_atom_site_fract_z
_atom_site_U_iso_or_equiv
_atom_site_adp_type
_atom_site_occupancy
_atom_site_symmetry_multiplicity
_atom_site_calc_flag
_atom_site_refinement_flags
Mn1 Mn 0.75192(5) 0.94138(5) 0.87078(4) 0.0537(3) Uani 1 1 d .
Mn2 Mn 0.69888(5) 0.84774(5) 0.80696(4) 0.0528(3) Uani 1 1 d .
Mn3 Mn 0.71772(5) 0.96609(5) 0.78919(4) 0.0520(3) Uani 1 1 d .
Mn4 Mn 0.84055(4) 0.95291(4) 0.79152(3) 0.0421(2) Uani 1 1 d .
Mn5 Mn 0.97661(4) 1.05579(4) 0.79039(3) 0.0414(2) Uani 1 1 d .
Mn6 Mn 0.92159(4) 0.97750(4) 0.71130(3) 0.0387(2) Uani 1 1 d .
Mn7 Mn 1.0000 1.0000 0.63035(5) 0.0357(3) Uani 1 3 d S
Mn8 Mn 0.93460(4) 0.93452(4) 0.54089(3) 0.0426(2) Uani 1 1 d .
Mn9 Mn 0.30692(6) 0.59210(5) 0.87930(5) 0.0654(3) Uani 1 1 d .
Cl1 Cl 1.0000 1.0000 0.84854(12) 0.0616(8) Uani 1 3 d S
Cl2 Cl 0.96234(9) 1.08990(10) 0.71910(7) 0.0685(5) Uani 1 1 d .
C1 C 0.8207(3) 0.9054(4) 0.5148(3) 0.0604(19) Uani 1 1 d .
C2 C 0.7858(4) 0.9173(4) 0.4894(3) 0.075(3) Uani 1 1 d .
C3 C 0.7281(5) 0.8847(8) 0.4904(5) 0.140(8) Uani 1 1 d .
H3A H 0.7060 0.8916 0.4721 0.168 Uiso 1 1 calc R
C4 C 0.7020(6) 0.8424(9) 0.5175(8) 0.184(11) Uani 1 1 d .
H4A H 0.6623 0.8186 0.5163 0.221 Uiso 1 1 calc R
C5 C 0.7317(4) 0.8332(8) 0.5466(6) 0.150(8) Uani 1 1 d .
H5A H 0.7134 0.8096 0.5686 0.180 Uiso 1 1 calc R
C6 C 0.7927(4) 0.8619(4) 0.5418(4) 0.087(4) Uani 1 1 d .
C7 C 0.7857(6) 0.9759(7) 0.4333(4) 0.099(4) Uani 1 1 d .
H7A H 0.8129 1.0074 0.4171 0.148 Uiso 1 1 calc R
H7B H 0.7612 0.9868 0.4471 0.148 Uiso 1 1 calc R
H7C H 0.7629 0.9433 0.4164 0.148 Uiso 1 1 calc R
C8 C 0.8227(3) 0.8446(4) 0.5708(3) 0.076(3) Uani 1 1 d .
H8A H 0.8007 0.8121 0.5865 0.092 Uiso 1 1 calc R
C9 C 0.9042(3) 0.8569(3) 0.6089(2) 0.0487(15) Uani 1 1 d .
H9A H 0.8845 0.8155 0.6127 0.058 Uiso 1 1 calc R
H9B H 0.9024 0.8748 0.6338 0.058 Uiso 1 1 calc R
C10 C 0.9669(3) 0.8797(3) 0.5963(2) 0.0439(14) Uani 1 1 d .
H10A H 0.9685 0.8541 0.5759 0.053 Uiso 1 1 calc R
C11 C 1.0071(3) 0.8856(3) 0.6323(2) 0.0421(13) Uani 1 1 d .
H11A H 0.9883 0.8517 0.6492 0.051 Uiso 1 1 calc R
H11B H 1.0426 0.8892 0.6223 0.051 Uiso 1 1 calc R
C12 C 0.7676(4) 1.0386(4) 0.9186(3) 0.070(2) Uani 1 1 d .
C13 C 0.7463(5) 1.0777(5) 0.9277(4) 0.085(3) Uani 1 1 d .
C14 C 0.7772(5) 1.1228(6) 0.9540(5) 0.119(6) Uani 1 1 d .
H14A H 0.7640 1.1482 0.9594 0.143 Uiso 1 1 calc R
C15 C 0.8288(6) 1.1319(7) 0.9732(5) 0.110(4) Uani 1 1 d .
H15A H 0.8486 1.1619 0.9913 0.132 Uiso 1 1 calc R
C16 C 0.8479(6) 1.0948(6) 0.9638(4) 0.105(4) Uani 1 1 d .
H16A H 0.8819 1.1004 0.9753 0.125 Uiso 1 1 calc R
C17 C 0.8176(4) 1.0478(5) 0.9370(3) 0.076(3) Uani 1 1 d .
C18 C 0.6757(7) 1.1049(5) 0.9137(6) 0.125(6) Uani 1 1 d .
H18A H 0.6425 1.0930 0.8971 0.188 Uiso 1 1 calc R
H18B H 0.7042 1.1437 0.9072 0.188 Uiso 1 1 calc R
H18C H 0.6650 1.1027 0.9415 0.188 Uiso 1 1 calc R
C19 C 0.8434(4) 1.0133(4) 0.9274(3) 0.070(2) Uani 1 1 d .
H19A H 0.8784 1.0235 0.9397 0.084 Uiso 1 1 calc R
C20 C 0.8564(5) 0.9434(4) 0.8948(3) 0.071(2) Uani 1 1 d .
H20A H 0.8707 0.9355 0.9194 0.085 Uiso 1 1 calc R
H20B H 0.8889 0.9681 0.8777 0.085 Uiso 1 1 calc R
C21 C 0.8142(3) 0.8858(3) 0.8724(2) 0.0551(17) Uani 1 1 d .
H21A H 0.7882 0.8571 0.8917 0.066 Uiso 1 1 calc R
C22 C 0.8473(3) 0.8619(3) 0.8483(2) 0.0525(17) Uani 1 1 d .
H22A H 0.8775 0.8628 0.8648 0.063 Uiso 1 1 calc R
H22B H 0.8212 0.8223 0.8406 0.063 Uiso 1 1 calc R
C23 C 0.6395(5) 0.7372(4) 0.8463(3) 0.078(3) Uani 1 1 d .
C24 C 0.6094(6) 0.7066(5) 0.8789(3) 0.088(3) Uani 1 1 d .
C25 C 0.5749(9) 0.6444(7) 0.8761(6) 0.149(7) Uani 1 1 d .
H25A H 0.5517 0.6227 0.8974 0.178 Uiso 1 1 calc R
C26 C 0.5773(13) 0.6181(6) 0.8411(7) 0.201(13) Uani 1 1 d .
H26A H 0.5535 0.5788 0.8374 0.241 Uiso 1 1 calc R
C27 C 0.6149(10) 0.6506(5) 0.8128(5) 0.156(9) Uani 1 1 d .
H27A H 0.6219 0.6319 0.7918 0.187 Uiso 1 1 calc R
C28 C 0.6438(6) 0.7093(4) 0.8126(4) 0.093(4) Uani 1 1 d .
C29 C 0.5858(6) 0.7061(6) 0.9467(4) 0.105(4) Uani 1 1 d .
H29A H 0.5870 0.7319 0.9672 0.158 Uiso 1 1 calc R
H29B H 0.6079 0.6888 0.9553 0.158 Uiso 1 1 calc R
H29C H 0.5466 0.6765 0.9423 0.158 Uiso 1 1 calc R
C30 C 0.6871(7) 0.7402(4) 0.7791(3) 0.106(5) Uani 1 1 d .
H30A H 0.6948 0.7186 0.7609 0.127 Uiso 1 1 calc R
C31 C 0.7531(3) 0.8229(3) 0.7415(3) 0.0575(18) Uani 1 1 d .
H31A H 0.7440 0.7969 0.7189 0.069 Uiso 1 1 calc R
H31B H 0.7923 0.8358 0.7499 0.069 Uiso 1 1 calc R
C32 C 0.7465(3) 0.8733(3) 0.7298(2) 0.0507(16) Uani 1 1 d .
H32A H 0.7094 0.8592 0.7164 0.061 Uiso 1 1 calc R
C33 C 0.7930(3) 0.9176(3) 0.7036(2) 0.0459(14) Uani 1 1 d .
H33A H 0.8006 0.8988 0.6815 0.055 Uiso 1 1 calc R
H33B H 0.7805 0.9429 0.6925 0.055 Uiso 1 1 calc R
C34 C 0.6381(3) 0.9516(4) 0.7250(3) 0.0599(19) Uani 1 1 d .
C35 C 0.5824(4) 0.9173(4) 0.7103(3) 0.070(2) Uani 1 1 d .
C36 C 0.5650(5) 0.9391(5) 0.6771(4) 0.085(3) Uani 1 1 d .
H36A H 0.5278 0.9176 0.6671 0.102 Uiso 1 1 calc R
C37 C 0.6018(6) 0.9907(6) 0.6598(4) 0.102(4) Uani 1 1 d .
H37A H 0.5894 1.0037 0.6381 0.122 Uiso 1 1 calc R
C38 C 0.6557(5) 1.0232(6) 0.6735(3) 0.095(3) Uani 1 1 d .
H38A H 0.6804 1.0577 0.6608 0.114 Uiso 1 1 calc R
C39 C 0.6763(4) 1.0049(4) 0.7084(3) 0.068(2) Uani 1 1 d .
C40 C 0.4944(5) 0.8321(6) 0.7163(4) 0.102(4) Uani 1 1 d .
H40A H 0.4778 0.7984 0.7330 0.153 Uiso 1 1 calc R
H40B H 0.4940 0.8211 0.6888 0.153 Uiso 1 1 calc R
H40C H 0.4726 0.8514 0.7189 0.153 Uiso 1 1 calc R
C41 C 0.7346(4) 1.0402(4) 0.7191(3) 0.0598(18) Uani 1 1 d .
H41A H 0.7575 1.0728 0.7037 0.072 Uiso 1 1 calc R
C42 C 0.8201(3) 1.0650(3) 0.7596(3) 0.0555(18) Uani 1 1 d .
H42A H 0.8339 1.1049 0.7526 0.067 Uiso 1 1 calc R
H42B H 0.8426 1.0517 0.7451 0.067 Uiso 1 1 calc R
C43 C 0.8243(3) 1.0587(3) 0.8042(2) 0.0478(15) Uani 1 1 d .
H43A H 0.8077 1.0792 0.8181 0.057 Uiso 1 1 calc R
C44 C 0.8864(3) 1.0819(3) 0.8194(2) 0.0503(16) Uani 1 1 d .
H44A H 0.9121 1.1186 0.8069 0.060 Uiso 1 1 calc R
H44B H 0.8881 1.0873 0.8484 0.060 Uiso 1 1 calc R
C45 C 0.3528(4) 0.5215(4) 0.9091(3) 0.069(2) Uani 1 1 d .
C46 C 0.3950(4) 0.5170(4) 0.9318(3) 0.071(2) Uani 1 1 d .
C47 C 0.3960(5) 0.4663(5) 0.9329(3) 0.081(3) Uani 1 1 d .
H47A H 0.4238 0.4636 0.9479 0.098 Uiso 1 1 calc R
C48 C 0.3549(6) 0.4190(4) 0.9112(4) 0.086(3) Uani 1 1 d .
H48A H 0.3540 0.3840 0.9138 0.104 Uiso 1 1 calc R
C49 C 0.3189(5) 0.4217(4) 0.8880(3) 0.080(3) Uani 1 1 d .
H49A H 0.2955 0.3903 0.8718 0.096 Uiso 1 1 calc R
C50 C 0.3130(4) 0.4733(4) 0.8862(3) 0.074(2) Uani 1 1 d .
C51 C 0.4692(5) 0.5622(5) 0.9818(4) 0.091(3) Uani 1 1 d .
H51A H 0.4908 0.5979 0.9960 0.137 Uiso 1 1 calc R
H51B H 0.4950 0.5544 0.9666 0.137 Uiso 1 1 calc R
H51C H 0.4484 0.5317 1.0007 0.137 Uiso 1 1 calc R
C52 C 0.2742(5) 0.4737(4) 0.8608(4) 0.082(3) Uani 1 1 d .
H52A H 0.2480 0.4385 0.8495 0.098 Uiso 1 1 calc R
C53 C 0.2273(5) 0.5149(4) 0.8200(4) 0.089(3) Uani 1 1 d .
H53A H 0.1935 0.4769 0.8199 0.107 Uiso 1 1 calc R
H53B H 0.2443 0.5229 0.7934 0.107 Uiso 1 1 calc R
C54 C 0.2108(6) 0.5608(5) 0.8320(4) 0.092(3) Uani 1 1 d .
H54A H 0.1837 0.5467 0.8546 0.111 Uiso 1 1 calc R
C55 C 0.1847(7) 0.5739(8) 0.7974(5) 0.119(5) Uani 1 1 d .
H55A H 0.1755 0.6031 0.8053 0.142 Uiso 1 1 calc R
H55B H 0.1490 0.5395 0.7903 0.142 Uiso 1 1 calc R
C56 C 0.5402(9) 0.9511(8) 0.8076(6) 0.150(7) Uani 1 1 d .
H56A H 0.5550 0.9279 0.7969 0.226 Uiso 1 1 calc R
H56B H 0.5112 0.9496 0.7899 0.226 Uiso 1 1 calc R
H56C H 0.5237 0.9368 0.8337 0.226 Uiso 1 1 calc R
N1 N 0.8785(2) 0.8722(2) 0.57586(19) 0.0485(13) Uani 1 1 d .
N2 N 0.8227(3) 0.9701(3) 0.9036(2) 0.0591(16) Uani 1 1 d .
N3 N 0.7127(3) 0.7936(3) 0.7752(2) 0.0587(16) Uani 1 1 d .
N4 N 0.7575(3) 1.0285(3) 0.7498(2) 0.0558(15) Uani 1 1 d .
N5 N 0.2685(4) 0.5183(3) 0.8500(3) 0.077(2) Uani 1 1 d .
O1 O 0.8164(3) 0.9611(3) 0.4626(2) 0.0763(18) Uani 1 1 d .
O1W O 0.9426(2) 0.8760(2) 0.49950(18) 0.0598(13) Uani 1 1 d .
H1WA H 0.9812 0.8831 0.4905 0.072 Uiso 1 1 d R
H1WB H 0.9256 0.8340 0.4924 0.072 Uiso 1 1 d R
O2 O 0.8767(2) 0.9371(2) 0.51068(16) 0.0518(11) Uani 1 1 d .
O2W O 0.6164(2) 0.8186(3) 0.7742(2) 0.0709(16) Uani 1 1 d .
H2WB H 0.6121 0.7889 0.7624 0.085 Uiso 1 1 d R
H2WA H 0.5987 0.8348 0.7849 0.085 Uiso 1 1 d R
O3 O 0.98731(19) 0.93440(18) 0.57972(14) 0.0407(9) Uani 1 1 d .
O3W O 0.6982(3) 0.8714(3) 0.9126(2) 0.0746(18) Uani 1 1 d .
H3WA H 0.6776 0.8380 0.9022 0.089 Uiso 1 1 d R
H3WB H 0.6941 0.8672 0.9384 0.089 Uiso 1 1 d R
O4W O 0.6888(3) 1.0183(3) 0.82220(19) 0.0634(14) Uani 1 1 d .
H4WB H 0.6943 1.0149 0.8471 0.076 Uiso 1 1 d R
H4WA H 0.6925 1.0519 0.8213 0.076 Uiso 1 1 d R
O4 O 1.01907(19) 0.93553(19) 0.65519(15) 0.0425(10) Uani 1 1 d .
O5 O 0.6995(3) 1.0667(3) 0.9067(3) 0.100(3) Uani 1 1 d .
O5W O 0.2368(3) 0.5542(3) 0.9250(3) 0.0818(19) Uani 1 1 d .
H5WB H 0.2367 0.5382 0.9471 0.098 Uiso 1 1 d R
H5WA H 0.2131 0.5666 0.9301 0.098 Uiso 1 1 d R
O6 O 0.7363(2) 0.9972(2) 0.89245(19) 0.0629(14) Uani 1 1 d .
O7 O 0.7827(2) 0.8991(2) 0.84507(16) 0.0503(11) Uani 1 1 d .
O8 O 0.8712(2) 0.8959(2) 0.81370(15) 0.0479(11) Uani 1 1 d .
O9 O 0.6089(3) 0.7367(4) 0.9108(2) 0.088(2) Uani 1 1 d .
O10 O 0.6647(3) 0.7940(2) 0.84921(18) 0.0649(15) Uani 1 1 d .
O11 O 0.7461(2) 0.9005(2) 0.76730(15) 0.0486(11) Uani 1 1 d .
O12 O 0.84385(19) 0.9503(2) 0.72611(15) 0.0461(10) Uani 1 1 d .
O13 O 0.5490(3) 0.8677(3) 0.7279(2) 0.0724(16) Uani 1 1 d .
O14 O 0.6513(2) 0.9310(3) 0.7575(2) 0.0679(15) Uani 1 1 d .
O15 O 0.7917(2) 0.9998(2) 0.81373(15) 0.0474(10) Uani 1 1 d .
O16 O 0.9033(2) 1.04108(19) 0.80925(15) 0.0449(10) Uani 1 1 d .
O17 O 1.0000 1.0000 0.7000(2) 0.0377(15) Uani 1 3 d S
O18 O 0.93270(18) 0.98012(18) 0.76810(14) 0.0395(9) Uani 1 1 d .
O19 O 1.0000 1.0000 0.5169(2) 0.0447(17) Uani 1 3 d S
O20 O 0.4292(3) 0.5661(3) 0.9547(3) 0.086(2) Uani 1 1 d .
O21 O 0.3514(3) 0.5704(3) 0.9100(2) 0.079(2) Uani 1 1 d .
O22 O 0.2631(3) 0.6103(3) 0.8441(2) 0.0753(17) Uani 1 1 d .
O23 O 0.2235(9) 0.5946(8) 0.7609(5) 0.185(6) Uani 1 1 d .
O24 O 0.3333 0.6667 0.9021(3) 0.063(2) Uani 1 3 d S
O25 O 0.5826(4) 1.0051(5) 0.8110(6) 0.163(6) Uani 1 1 d .
H25 H 0.5709 1.0242 0.8226 0.245 Uiso 1 1 calc R
O26 O 0.6926(2) 0.9090(2) 0.83105(17) 0.0562(12) Uani 1 1 d .
O6W O 0.3550(9) 0.5838(10) 1.0146(7) 0.122(7) Uani 0.50 1 d P
O7W O 0.2535(7) 0.5041(11) 0.9970(5) 0.259(12) Uani 1 1 d .
O8W O 0.8835(10) 1.1763(12) 0.5830(9) 0.34(2) Uani 1 1 d .
O9W O 0.5700(8) 0.7295(7) 0.7210(5) 0.183(7) Uani 1 1 d .
O10W O 0.3333 0.6667 0.9827(6) 0.139(7) Uani 1 3 d S
O11W O 0.7301(6) 0.7377(5) 0.6406(3) 0.166(6) Uani 1 1 d .
O12W O 0.3333 0.6667 0.7703(6) 0.151(8) Uani 1 3 d S
O13W O 0.8325(3) 1.1048(4) 0.6513(2) 0.082(2) Uani 1 1 d .
O14W O 0.8740(3) 1.1234(3) 0.5132(3) 0.103(3) Uani 1 1 d .
O15W O 0.7568(5) 0.8483(5) 0.9780(3) 0.114(3) Uani 1 1 d .
O16W O 1.0000 1.0000 0.4355(8) 0.144(16) Uani 0.50 3 d SP

loop_
_atom_site_aniso_label
_atom_site_aniso_U_11
_atom_site_aniso_U_22
_atom_site_aniso_U_33
_atom_site_aniso_U_23
_atom_site_aniso_U_13
_atom_site_aniso_U_12
Mn1 0.0474(6) 0.0515(6) 0.0660(6) -0.0060(5) 0.0107(5) 0.0275(5)
Mn2 0.0403(5) 0.0417(6) 0.0707(7) 0.0001(5) 0.0140(5) 0.0163(5)
Mn3 0.0351(5) 0.0474(6) 0.0742(7) -0.0013(5) 0.0038(5) 0.0211(5)
Mn4 0.0325(5) 0.0368(5) 0.0568(5) -0.0034(4) 0.0043(4) 0.0172(4)
Mn5 0.0307(4) 0.0340(5) 0.0589(5) -0.0071(4) -0.0020(4) 0.0157(4)
Mn6 0.0275(4) 0.0360(5) 0.0527(5) -0.0012(4) -0.0001(4) 0.0159(4)
Mn7 0.0282(4) 0.0282(4) 0.0506(8) 0.000 0.000 0.0141(2)
Mn8 0.0346(5) 0.0354(5) 0.0565(5) -0.0021(4) -0.0047(4) 0.0163(4)
Mn9 0.0533(7) 0.0464(6) 0.0977(9) -0.0071(6) -0.0148(6) 0.0258(6)
Cl1 0.0509(11) 0.0509(11) 0.083(2) 0.000 0.000 0.0255(5)
Cl2 0.0557(11) 0.0582(11) 0.0806(13) -0.0075(10) -0.0002(10) 0.0201(9)
C1 0.039(4) 0.056(4) 0.085(5) -0.005(4) -0.016(4) 0.023(3)
C2 0.050(5) 0.073(6) 0.101(7) 0.020(5) -0.008(4) 0.029(4)
C3 0.051(6) 0.162(14) 0.185(15) 0.088(13) -0.018(7) 0.038(8)
C4 0.042(6) 0.171(17) 0.30(3) 0.106(18) -0.012(10) 0.026(8)
C5 0.030(5) 0.165(14) 0.224(17) 0.114(14) 0.005(7) 0.026(6)
C6 0.041(4) 0.067(6) 0.134(9) 0.036(6) -0.018(5) 0.012(4)
C7 0.094(8) 0.132(11) 0.097(7) 0.037(7) -0.006(6) 0.077(8)
C8 0.029(4) 0.072(6) 0.111(7) 0.028(5) -0.006(4) 0.013(4)
C9 0.037(3) 0.036(3) 0.072(4) 0.002(3) -0.004(3) 0.018(3)
C10 0.040(3) 0.026(3) 0.066(4) -0.002(3) -0.004(3) 0.016(3)
C11 0.041(3) 0.026(3) 0.062(4) -0.004(2) 0.000(3) 0.018(3)
C12 0.073(6) 0.060(5) 0.085(6) -0.011(4) 0.020(5) 0.039(5)
C13 0.066(6) 0.086(7) 0.107(8) -0.032(6) 0.002(5) 0.042(5)
C14 0.080(7) 0.092(9) 0.182(14) -0.078(9) 0.002(8) 0.040(7)
C15 0.093(9) 0.109(10) 0.124(10) -0.047(8) 0.003(8) 0.048(8)
C16 0.107(9) 0.106(9) 0.103(8) -0.046(7) -0.014(7) 0.056(8)
C17 0.067(6) 0.071(6) 0.085(6) -0.026(5) 0.002(5) 0.032(5)
C18 0.113(10) 0.067(7) 0.206(16) -0.045(9) 0.021(10) 0.052(7)
C19 0.061(5) 0.078(6) 0.064(5) -0.009(4) 0.011(4) 0.030(5)
C20 0.082(6) 0.076(6) 0.064(5) -0.011(4) 0.010(4) 0.046(5)
C21 0.054(4) 0.052(4) 0.065(4) 0.002(3) 0.019(3) 0.031(4)
C22 0.056(4) 0.041(4) 0.067(4) 0.006(3) 0.014(3) 0.029(3)
C23 0.088(7) 0.059(5) 0.077(6) 0.016(4) 0.014(5) 0.029(5)
C24 0.119(9) 0.069(6) 0.076(6) 0.014(5) 0.020(6) 0.047(6)
C25 0.183(18) 0.088(10) 0.133(13) 0.053(10) 0.054(13) 0.037(11)
C26 0.30(3) 0.051(7) 0.163(16) 0.009(9) 0.093(19) 0.021(12)
C27 0.25(2) 0.049(6) 0.103(9) 0.011(6) 0.066(12) 0.023(9)
C28 0.125(10) 0.045(5) 0.088(7) 0.002(5) 0.018(7) 0.027(6)
C29 0.102(9) 0.114(10) 0.080(7) 0.025(7) 0.028(6) 0.039(8)
C30 0.173(13) 0.033(4) 0.085(6) 0.005(4) 0.041(8) 0.032(6)
C31 0.048(4) 0.048(4) 0.072(5) -0.008(3) 0.011(3) 0.021(3)
C32 0.042(4) 0.046(4) 0.058(4) -0.011(3) -0.002(3) 0.018(3)
C33 0.027(3) 0.045(3) 0.055(3) -0.002(3) 0.000(3) 0.010(3)
C34 0.043(4) 0.069(5) 0.080(5) 0.003(4) 0.000(4) 0.037(4)
C35 0.050(5) 0.070(6) 0.086(6) -0.004(5) -0.001(4) 0.027(4)
C36 0.070(6) 0.079(7) 0.099(7) -0.022(6) -0.027(6) 0.031(5)
C37 0.089(8) 0.096(9) 0.106(8) 0.000(7) -0.039(7) 0.036(7)
C38 0.086(8) 0.115(9) 0.080(6) 0.001(6) -0.021(6) 0.047(7)
C39 0.055(5) 0.075(6) 0.081(5) 0.002(4) -0.008(4) 0.038(4)
C40 0.053(6) 0.111(9) 0.108(8) 0.008(7) -0.009(5) 0.015(6)
C41 0.059(5) 0.054(4) 0.069(5) 0.003(4) 0.000(4) 0.030(4)
C42 0.030(3) 0.045(4) 0.085(5) -0.001(3) 0.004(3) 0.014(3)
C43 0.040(3) 0.041(3) 0.072(4) -0.012(3) 0.001(3) 0.027(3)
C44 0.037(3) 0.046(4) 0.070(4) -0.010(3) 0.003(3) 0.023(3)
C45 0.080(6) 0.046(4) 0.094(6) 0.000(4) -0.009(5) 0.041(4)
C46 0.069(5) 0.048(4) 0.101(6) 0.000(4) -0.008(5) 0.034(4)
C47 0.091(7) 0.069(6) 0.099(7) 0.000(5) -0.014(6) 0.052(6)
C48 0.109(8) 0.049(5) 0.105(8) -0.005(5) -0.004(7) 0.043(5)
C49 0.098(8) 0.061(5) 0.094(7) -0.009(5) -0.020(6) 0.049(6)
C50 0.069(6) 0.040(4) 0.109(7) -0.001(4) -0.002(5) 0.024(4)
C51 0.078(7) 0.085(7) 0.115(8) 0.011(6) -0.028(6) 0.044(6)
C52 0.074(6) 0.053(5) 0.112(8) 0.000(5) -0.014(6) 0.028(5)
C53 0.064(6) 0.058(5) 0.129(9) -0.003(6) -0.038(6) 0.018(5)
C54 0.082(7) 0.066(6) 0.113(8) -0.006(6) -0.020(6) 0.025(6)
C55 0.091(9) 0.157(14) 0.138(12) -0.007(11) -0.035(9) 0.085(10)
C56 0.143(15) 0.114(13) 0.157(15) -0.012(11) -0.051(13) 0.035(12)
N1 0.039(3) 0.037(3) 0.071(4) -0.002(3) -0.005(3) 0.019(2)
N2 0.061(4) 0.063(4) 0.058(3) -0.006(3) 0.007(3) 0.034(3)
N3 0.061(4) 0.049(4) 0.062(3) 0.003(3) 0.015(3) 0.025(3)
N4 0.039(3) 0.052(3) 0.079(4) -0.007(3) -0.001(3) 0.025(3)
N5 0.074(5) 0.055(4) 0.102(6) -0.002(4) -0.008(4) 0.033(4)
O1 0.065(4) 0.095(5) 0.076(4) 0.011(3) -0.013(3) 0.045(4)
O1W 0.049(3) 0.048(3) 0.077(3) -0.014(2) 0.001(2) 0.020(2)
O2 0.035(2) 0.054(3) 0.063(3) -0.003(2) -0.008(2) 0.020(2)
O2W 0.041(3) 0.061(4) 0.098(4) -0.009(3) 0.002(3) 0.016(3)
O3 0.036(2) 0.031(2) 0.055(2) -0.0032(17) -0.0042(18) 0.0172(18)
O3W 0.077(4) 0.064(4) 0.082(4) 0.008(3) 0.033(3) 0.034(3)
O4W 0.058(3) 0.060(3) 0.082(4) -0.005(3) 0.004(3) 0.036(3)
O4 0.041(2) 0.034(2) 0.058(3) -0.0017(18) -0.0032(19) 0.0234(19)
O5 0.073(5) 0.067(4) 0.166(8) -0.038(5) 0.019(5) 0.040(4)
O5W 0.056(4) 0.069(4) 0.117(5) 0.012(4) -0.006(3) 0.028(3)
O6 0.053(3) 0.054(3) 0.081(4) -0.010(3) 0.012(3) 0.027(3)
O7 0.049(3) 0.044(3) 0.061(3) 0.005(2) 0.010(2) 0.026(2)
O8 0.042(2) 0.040(2) 0.062(3) 0.011(2) 0.013(2) 0.021(2)
O9 0.083(5) 0.086(5) 0.075(4) 0.011(4) 0.011(3) 0.028(4)
O10 0.063(3) 0.041(3) 0.077(4) 0.008(2) 0.025(3) 0.016(2)
O11 0.038(2) 0.043(2) 0.061(3) -0.003(2) 0.007(2) 0.017(2)
O12 0.034(2) 0.048(3) 0.056(3) -0.004(2) -0.0008(19) 0.020(2)
O13 0.043(3) 0.073(4) 0.092(4) -0.005(3) -0.009(3) 0.022(3)
O14 0.034(3) 0.055(3) 0.107(5) 0.008(3) 0.001(3) 0.017(2)
O15 0.040(2) 0.045(3) 0.064(3) -0.007(2) 0.002(2) 0.026(2)
O16 0.037(2) 0.035(2) 0.066(3) -0.012(2) -0.002(2) 0.0202(19)
O17 0.030(2) 0.030(2) 0.054(4) 0.000 0.000 0.0148(10)
O18 0.031(2) 0.033(2) 0.053(2) 0.0001(17) 0.0020(17) 0.0148(17)
O19 0.042(3) 0.042(3) 0.049(4) 0.000 0.000 0.0212(13)
O20 0.066(4) 0.065(4) 0.132(6) -0.012(4) -0.040(4) 0.037(3)
O21 0.072(4) 0.051(3) 0.126(5) -0.033(3) -0.039(4) 0.041(3)
O22 0.062(4) 0.058(3) 0.105(5) 0.005(3) -0.014(3) 0.030(3)
O23 0.222(17) 0.227(17) 0.146(11) -0.028(11) -0.075(12) 0.143(15)
O24 0.050(3) 0.050(3) 0.087(7) 0.000 0.000 0.0252(16)
O25 0.072(6) 0.094(7) 0.32(2) -0.012(9) -0.021(8) 0.036(5)
O26 0.039(3) 0.053(3) 0.078(3) -0.010(3) 0.005(2) 0.025(2)
O6W 0.116(15) 0.133(16) 0.151(17) -0.020(13) -0.011(12) 0.089(14)
O7W 0.127(12) 0.38(3) 0.137(11) 0.070(15) -0.005(9) 0.025(15)
O8W 0.26(2) 0.38(3) 0.54(4) 0.35(3) 0.22(3) 0.28(2)
O9W 0.27(2) 0.146(11) 0.177(12) -0.046(10) -0.039(13) 0.137(13)
O10W 0.155(11) 0.155(11) 0.106(12) 0.000 0.000 0.077(5)
O11W 0.189(12) 0.104(7) 0.081(5) 0.019(5) -0.025(6) -0.018(7)
O12W 0.176(13) 0.176(13) 0.101(12) 0.000 0.000 0.088(6)
O13W 0.055(3) 0.116(6) 0.099(5) 0.005(4) 0.009(3) 0.061(4)
O14W 0.071(4) 0.055(4) 0.193(9) -0.023(5) -0.047(5) 0.040(4)
O15W 0.159(9) 0.130(8) 0.078(5) -0.005(5) 0.019(5) 0.090(7)
O16W 0.19(3) 0.19(3) 0.047(12) 0.000 0.000 0.097(13)

loop_
_atom_type_symbol
_atom_type_description
_atom_type_scat_dispersion_real
_atom_type_scat_dispersion_imag
_atom_type_scat_source
C C 0.0033 0.0016 'International Tables Vol C Tables 4.2.6.8 and 6.1.1.4'
H H 0.0000 0.0000 'International Tables Vol C Tables 4.2.6.8 and 6.1.1.4'
N N 0.0061 0.0033 'International Tables Vol C Tables 4.2.6.8 and 6.1.1.4'
O O 0.0106 0.0060 'International Tables Vol C Tables 4.2.6.8 and 6.1.1.4'
Cl Cl 0.1484 0.1585 'International Tables Vol C Tables 4.2.6.8 and 6.1.1.4'
Mn Mn 0.3368 0.7283 'International Tables Vol C Tables 4.2.6.8 and 6.1.1.4'

loop_
_geom_angle_atom_site_label_1
_geom_angle_atom_site_label_2
_geom_angle_atom_site_label_3
_geom_angle
_geom_angle_site_symmetry_1
_geom_angle_site_symmetry_3
O6 Mn1 O7 167.6(2) . .
O6 Mn1 O26 99.2(3) . .
O7 Mn1 O26 86.0(2) . .
O6 Mn1 N2 91.8(3) . .
O7 Mn1 N2 82.1(3) . .
O26 Mn1 N2 167.4(2) . .
O6 Mn1 O3W 97.2(2) . .
O7 Mn1 O3W 94.0(2) . .
O26 Mn1 O3W 90.3(3) . .
N2 Mn1 O3W 94.4(3) . .
O6 Mn1 O15 89.2(2) . .
O7 Mn1 O15 81.25(19) . .
O26 Mn1 O15 75.2(2) . .
N2 Mn1 O15 99.0(2) . .
O3W Mn1 O15 165.0(2) . .
O6 Mn1 Mn3 87.4(2) . .
O7 Mn1 Mn3 89.92(17) . .
O26 Mn1 Mn3 37.76(18) . .
N2 Mn1 Mn3 137.8(2) . .
O3W Mn1 Mn3 127.5(2) . .
O15 Mn1 Mn3 38.83(12) . .
O6 Mn1 Mn2 136.3(2) . .
O7 Mn1 Mn2 50.19(17) . .
O26 Mn1 Mn2 37.16(16) . .
N2 Mn1 Mn2 131.8(2) . .
O3W Mn1 Mn2 84.19(19) . .
O15 Mn1 Mn2 81.84(12) . .
Mn3 Mn1 Mn2 59.43(4) . .
O11 Mn2 O10 168.7(3) . .
O11 Mn2 O26 87.8(2) . .
O10 Mn2 O26 97.3(3) . .
O11 Mn2 N3 83.0(2) . .
O10 Mn2 N3 91.9(3) . .
O26 Mn2 N3 170.7(3) . .
O11 Mn2 O2W 95.7(2) . .
O10 Mn2 O2W 94.4(3) . .
O26 Mn2 O2W 90.4(2) . .
N3 Mn2 O2W 90.0(3) . .
O11 Mn2 O7 81.2(2) . .
O10 Mn2 O7 90.3(2) . .
O26 Mn2 O7 74.8(2) . .
N3 Mn2 O7 104.1(3) . .
O2W Mn2 O7 165.0(2) . .
O11 Mn2 Mn3 51.35(15) . .
O10 Mn2 Mn3 135.33(18) . .
O26 Mn2 Mn3 38.34(18) . .
N3 Mn2 Mn3 132.6(2) . .
O2W Mn2 Mn3 83.57(18) . .
O7 Mn2 Mn3 83.08(13) . .
O11 Mn2 Mn1 90.27(16) . .
O10 Mn2 Mn1 87.77(19) . .
O26 Mn2 Mn1 37.18(17) . .
N3 Mn2 Mn1 142.9(2) . .
O2W Mn2 Mn1 127.03(18) . .
O7 Mn2 Mn1 38.81(12) . .
Mn3 Mn2 Mn1 60.22(4) . .
O14 Mn3 O15 170.1(3) . .
O14 Mn3 O26 98.1(3) . .
O15 Mn3 O26 86.3(2) . .
O14 Mn3 N4 91.6(3) . .
O15 Mn3 N4 83.5(2) . .
O26 Mn3 N4 169.6(3) . .
O14 Mn3 O4W 92.9(3) . .
O15 Mn3 O4W 95.8(2) . .
O26 Mn3 O4W 93.0(2) . .
N4 Mn3 O4W 90.2(3) . .
O14 Mn3 O11 91.9(2) . .
O15 Mn3 O11 80.61(18) . .
O26 Mn3 O11 75.10(19) . .
N4 Mn3 O11 101.0(2) . .
O4W Mn3 O11 167.7(2) . .
O14 Mn3 Mn2 88.0(2) . .
O15 Mn3 Mn2 90.13(15) . .
O26 Mn3 Mn2 37.96(15) . .
N4 Mn3 Mn2 139.57(19) . .
O4W Mn3 Mn2 130.21(17) . .
O11 Mn3 Mn2 38.70(12) . .
O14 Mn3 Mn1 135.1(2) . .
O15 Mn3 Mn1 50.60(16) . .
O26 Mn3 Mn1 37.41(16) . .
N4 Mn3 Mn1 133.2(2) . .
O4W Mn3 Mn1 86.33(18) . .
O11 Mn3 Mn1 82.32(13) . .
Mn2 Mn3 Mn1 60.35(4) . .
O12 Mn4 O16 106.36(19) . .
O12 Mn4 O8 106.04(19) . .
O16 Mn4 O8 108.05(19) . .
O12 Mn4 O7 140.16(19) . .
O16 Mn4 O7 112.25(19) . .
O8 Mn4 O7 71.17(17) . .
O12 Mn4 O18 67.89(17) . .
O16 Mn4 O18 68.28(16) . .
O8 Mn4 O18 67.81(16) . .
O7 Mn4 O18 136.25(17) . .
O12 Mn4 O11 71.77(17) . .
O16 Mn4 O11 139.21(18) . .
O8 Mn4 O11 111.54(19) . .
O7 Mn4 O11 72.80(19) . .
O18 Mn4 O11 137.12(17) . .
O12 Mn4 O15 111.99(18) . .
O16 Mn4 O15 70.68(17) . .
O8 Mn4 O15 140.68(18) . .
O7 Mn4 O15 73.39(17) . .
O18 Mn4 O15 136.57(17) . .
O11 Mn4 O15 72.68(17) . .
O8 Mn5 O16 100.3(2) 3_675 .
O8 Mn5 O18 83.32(19) 3_675 3_675
O16 Mn5 O18 175.9(2) . 3_675
O8 Mn5 O18 175.2(2) 3_675 .
O16 Mn5 O18 83.30(18) . .
O18 Mn5 O18 93.2(3) 3_675 .
O8 Mn5 Cl2 98.63(17) 3_675 .
O16 Mn5 Cl2 93.02(16) . .
O18 Mn5 Cl2 84.34(15) 3_675 .
O18 Mn5 Cl2 84.36(15) . .
O8 Mn5 Cl1 93.14(17) 3_675 .
O16 Mn5 Cl1 98.75(16) . .
O18 Mn5 Cl1 83.05(14) 3_675 .
O18 Mn5 Cl1 83.05(14) . .
Cl2 Mn5 Cl1 161.61(9) . .
O8 Mn5 Mn6 149.53(17) 3_675 .
O16 Mn5 Mn6 92.50(14) . .
O18 Mn5 Mn6 83.36(14) 3_675 .
O18 Mn5 Mn6 32.37(14) . .
Cl2 Mn5 Mn6 52.80(6) . .
Cl1 Mn5 Mn6 112.25(6) . .
O4 Mn6 O12 100.5(2) 3_675 .
O4 Mn6 O18 175.2(2) 3_675 .
O12 Mn6 O18 83.1(2) . .
O4 Mn6 O17 83.5(3) 3_675 .
O12 Mn6 O17 174.6(2) . .
O18 Mn6 O17 93.1(3) . .
O4 Mn6 Cl2 92.28(15) 3_675 .
O12 Mn6 Cl2 99.28(16) . .
O18 Mn6 Cl2 83.90(14) . .
O17 Mn6 Cl2 84.11(7) . .
O4 Mn6 Cl2 100.04(16) 3_675 2_765
O12 Mn6 Cl2 92.49(16) . 2_765
O18 Mn6 Cl2 82.95(14) . 2_765
O17 Mn6 Cl2 83.18(6) . 2_765
Cl2 Mn6 Cl2 161.14(10) . 2_765
O4 Mn6 Mn5 143.04(15) 3_675 .
O12 Mn6 Mn5 95.56(15) . .
O18 Mn6 Mn5 32.56(13) . .
O17 Mn6 Mn5 83.1(2) . .
Cl2 Mn6 Mn5 52.15(6) . .
Cl2 Mn6 Mn5 112.31(6) 2_765 .
O4 Mn7 O4 106.76(14) 2_765 .
O4 Mn7 O4 106.76(14) 2_765 3_675
O4 Mn7 O4 106.76(14) . 3_675
O4 Mn7 O17 67.93(13) 2_765 .
O4 Mn7 O17 67.93(13) . .
O4 Mn7 O17 67.93(13) 3_675 .
O4 Mn7 O3 110.37(17) 2_765 3_675
O4 Mn7 O3 141.67(17) . 3_675
O4 Mn7 O3 71.32(17) 3_675 3_675
O17 Mn7 O3 136.11(11) . 3_675
O4 Mn7 O3 141.67(17) 2_765 .
O4 Mn7 O3 71.32(16) . .
O4 Mn7 O3 110.37(17) 3_675 .
O17 Mn7 O3 136.11(11) . .
O3 Mn7 O3 73.80(18) 3_675 .
O4 Mn7 O3 71.32(17) 2_765 2_765
O4 Mn7 O3 110.37(17) . 2_765
O4 Mn7 O3 141.67(17) 3_675 2_765
O17 Mn7 O3 136.11(12) . 2_765
O3 Mn7 O3 73.80(18) 3_675 2_765
O3 Mn7 O3 73.80(18) . 2_765
O2 Mn8 O3 169.8(2) . .
O2 Mn8 O19 98.0(2) . .
O3 Mn8 O19 86.7(2) . .
O2 Mn8 N1 92.9(2) . .
O3 Mn8 N1 81.6(2) . .
O19 Mn8 N1 167.5(3) . .
O2 Mn8 O1W 94.1(2) . .
O3 Mn8 O1W 94.9(2) . .
O19 Mn8 O1W 91.4(2) . .
N1 Mn8 O1W 93.9(2) . .
O2 Mn8 O3 90.7(2) . 3_675
O3 Mn8 O3 81.7(2) . 3_675
O19 Mn8 O3 75.71(19) . 3_675
N1 Mn8 O3 98.2(2) . 3_675
O1W Mn8 O3 166.75(19) . 3_675
O2 Mn8 Mn8 135.68(17) . 2_765
O3 Mn8 Mn8 50.26(14) . 2_765
O19 Mn8 Mn8 37.92(12) . 2_765
N1 Mn8 Mn8 131.36(18) . 2_765
O1W Mn8 Mn8 85.15(15) . 2_765
O3 Mn8 Mn8 82.82(11) 3_675 2_765
O2 Mn8 Mn8 88.13(17) . 3_675
O3 Mn8 Mn8 90.12(13) . 3_675
O19 Mn8 Mn8 37.92(12) . 3_675
N1 Mn8 Mn8 137.22(18) . 3_675
O1W Mn8 Mn8 128.70(16) . 3_675
O3 Mn8 Mn8 39.02(11) 3_675 3_675
Mn8 Mn8 Mn8 60.0 2_765 3_675
O21 Mn9 O22 174.5(3) . .
O21 Mn9 O24 98.6(3) . .
O22 Mn9 O24 85.8(3) . .
O21 Mn9 N5 92.9(3) . .
O22 Mn9 N5 82.8(3) . .
O24 Mn9 N5 168.4(3) . .
O21 Mn9 O5W 90.7(3) . .
O22 Mn9 O5W 92.6(3) . .
O24 Mn9 O5W 89.7(3) . .
N5 Mn9 O5W 88.8(3) . .
O21 Mn9 O22 87.5(3) . 2_665
O22 Mn9 O22 90.5(4) . 2_665
O24 Mn9 O22 74.9(3) . 2_665
N5 Mn9 O22 107.1(3) . 2_665
O5W Mn9 O22 164.0(3) . 2_665
O21 Mn9 Mn9 88.6(2) . 2_665
O22 Mn9 Mn9 93.0(2) . 2_665
O24 Mn9 Mn9 37.33(18) . 2_665
N5 Mn9 Mn9 145.3(3) . 2_665
O5W Mn9 Mn9 125.8(2) . 2_665
O22 Mn9 Mn9 38.27(16) 2_665 2_665
O21 Mn9 Mn9 135.49(18) . 3_565
O22 Mn9 Mn9 49.3(2) . 3_565
O24 Mn9 Mn9 37.33(18) . 3_565
N5 Mn9 Mn9 131.1(3) . 3_565
O5W Mn9 Mn9 84.93(19) . 3_565
O22 Mn9 Mn9 85.24(17) 2_665 3_565
Mn9 Mn9 Mn9 60.0 2_665 3_565
Mn5 Cl1 Mn5 74.59(10) 2_765 .
Mn5 Cl1 Mn5 74.59(10) 2_765 3_675
Mn5 Cl1 Mn5 74.59(10) . 3_675
Mn5 Cl2 Mn6 75.05(7) . .
Mn5 Cl2 Mn6 74.97(7) . 3_675
Mn6 Cl2 Mn6 74.85(7) . 3_675
O2 C1 C6 125.8(7) . .
O2 C1 C2 117.7(8) . .
C6 C1 C2 116.5(8) . .
C3 C2 O1 125.1(9) . .
C3 C2 C1 121.0(10) . .
O1 C2 C1 113.7(8) . .
C4 C3 C2 120.8(11) . .
C4 C3 H3A 119.6 . .
C2 C3 H3A 119.6 . .
C3 C4 C5 122.0(12) . .
C3 C4 H4A 119.0 . .
C5 C4 H4A 119.0 . .
C4 C5 C6 116.4(13) . .
C4 C5 H5A 121.8 . .
C6 C5 H5A 121.8 . .
C1 C6 C5 121.8(9) . .
C1 C6 C8 123.2(8) . .
C5 C6 C8 114.7(10) . .
O1 C7 H7A 109.5 . .
O1 C7 H7B 109.5 . .
H7A C7 H7B 109.5 . .
O1 C7 H7C 109.5 . .
H7A C7 H7C 109.5 . .
H7B C7 H7C 109.5 . .
N1 C8 C6 123.9(8) . .
N1 C8 H8A 118.0 . .
C6 C8 H8A 118.0 . .
N1 C9 C10 105.0(6) . .
N1 C9 H9A 110.7 . .
C10 C9 H9A 110.7 . .
N1 C9 H9B 110.7 . .
C10 C9 H9B 110.7 . .
H9A C9 H9B 108.8 . .
O3 C10 C9 107.6(5) . .
O3 C10 C11 107.8(5) . .
C9 C10 C11 113.1(6) . .
O3 C10 H10A 109.4 . .
C9 C10 H10A 109.4 . .
C11 C10 H10A 109.4 . .
O4 C11 C10 108.8(5) . .
O4 C11 H11A 109.9 . .
C10 C11 H11A 109.9 . .
O4 C11 H11B 109.9 . .
C10 C11 H11B 109.9 . .
H11A C11 H11B 108.3 . .
O6 C12 C17 126.3(8) . .
O6 C12 C13 115.2(9) . .
C17 C12 C13 118.4(9) . .
O5 C13 C14 127.5(11) . .
O5 C13 C12 113.4(9) . .
C14 C13 C12 118.9(11) . .
C13 C14 C15 122.4(11) . .
C13 C14 H14A 118.8 . .
C15 C14 H14A 118.8 . .
C16 C15 C14 117.3(12) . .
C16 C15 H15A 121.4 . .
C14 C15 H15A 121.4 . .
C15 C16 C17 122.3(13) . .
C15 C16 H16A 118.9 . .
C17 C16 H16A 118.9 . .
C12 C17 C16 120.7(10) . .
C12 C17 C19 121.6(8) . .
C16 C17 C19 117.4(10) . .
O5 C18 H18A 109.5 . .
O5 C18 H18B 109.5 . .
H18A C18 H18B 109.5 . .
O5 C18 H18C 109.5 . .
H18A C18 H18C 109.5 . .
H18B C18 H18C 109.5 . .
N2 C19 C17 125.9(9) . .
N2 C19 H19A 117.0 . .
C17 C19 H19A 117.0 . .
N2 C20 C21 105.2(8) . .
N2 C20 H20A 110.7 . .
C21 C20 H20A 110.7 . .
N2 C20 H20B 110.7 . .
C21 C20 H20B 110.7 . .
H20A C20 H20B 108.8 . .
O7 C21 C22 108.3(6) . .
O7 C21 C20 106.6(7) . .
C22 C21 C20 111.8(7) . .
O7 C21 H21A 110.0 . .
C22 C21 H21A 110.0 . .
C20 C21 H21A 110.0 . .
O8 C22 C21 108.8(6) . .
O8 C22 H22A 109.9 . .
C21 C22 H22A 109.9 . .
O8 C22 H22B 109.9 . .
C21 C22 H22B 109.9 . .
H22A C22 H22B 108.3 . .
O10 C23 C24 116.5(10) . .
O10 C23 C28 123.2(9) . .
C24 C23 C28 120.3(10) . .
O9 C24 C23 116.7(10) . .
O9 C24 C25 123.7(12) . .
C23 C24 C25 119.3(12) . .
C26 C25 C24 118.6(13) . .
C26 C25 H25A 120.7 . .
C24 C25 H25A 120.7 . .
C27 C26 C25 118.3(14) . .
C27 C26 H26A 120.9 . .
C25 C26 H26A 120.9 . .
C26 C27 C28 124.4(15) . .
C26 C27 H27A 117.8 . .
C28 C27 H27A 117.8 . .
C27 C28 C23 117.9(11) . .
C27 C28 C30 118.1(11) . .
C23 C28 C30 123.1(9) . .
O9 C29 H29A 109.5 . .
O9 C29 H29B 109.5 . .
H29A C29 H29B 109.5 . .
O9 C29 H29C 109.5 . .
H29A C29 H29C 109.5 . .
H29B C29 H29C 109.5 . .
N3 C30 C28 122.2(10) . .
N3 C30 H30A 118.9 . .
C28 C30 H30A 118.9 . .
N3 C31 C32 106.7(6) . .
N3 C31 H31A 110.4 . .
C32 C31 H31A 110.4 . .
N3 C31 H31B 110.4 . .
C32 C31 H31B 110.4 . .
H31A C31 H31B 108.6 . .
O11 C32 C33 108.2(6) . .
O11 C32 C31 105.6(6) . .
C33 C32 C31 116.0(6) . .
O11 C32 H32A 109.0 . .
C33 C32 H32A 109.0 . .
C31 C32 H32A 109.0 . .
O12 C33 C32 110.4(6) . .
O12 C33 H33A 109.6 . .
C32 C33 H33A 109.6 . .
O12 C33 H33B 109.6 . .
C32 C33 H33B 109.6 . .
H33A C33 H33B 108.1 . .
O14 C34 C39 122.1(8) . .
O14 C34 C35 115.2(8) . .
C39 C34 C35 122.6(8) . .
O13 C35 C34 118.6(9) . .
O13 C35 C36 124.1(9) . .
C34 C35 C36 117.3(9) . .
C37 C36 C35 121.5(10) . .
C37 C36 H36A 119.3 . .
C35 C36 H36A 119.3 . .
C38 C37 C36 121.0(12) . .
C38 C37 H37A 119.5 . .
C36 C37 H37A 119.5 . .
C37 C38 C39 121.0(12) . .
C37 C38 H38A 119.5 . .
C39 C38 H38A 119.5 . .
C34 C39 C41 126.2(8) . .
C34 C39 C38 116.6(9) . .
C41 C39 C38 116.8(9) . .
O13 C40 H40A 109.5 . .
O13 C40 H40B 109.5 . .
H40A C40 H40B 109.5 . .
O13 C40 H40C 109.5 . .
H40A C40 H40C 109.5 . .
H40B C40 H40C 109.5 . .
N4 C41 C39 122.2(8) . .
N4 C41 H41A 118.9 . .
C39 C41 H41A 118.9 . .
N4 C42 C43 105.4(6) . .
N4 C42 H42A 110.7 . .
C43 C42 H42A 110.7 . .
N4 C42 H42B 110.7 . .
C43 C42 H42B 110.7 . .
H42A C42 H42B 108.8 . .
O15 C43 C42 108.0(6) . .
O15 C43 C44 108.5(6) . .
C42 C43 C44 113.9(6) . .
O15 C43 H43A 108.8 . .
C42 C43 H43A 108.8 . .
C44 C43 H43A 108.8 . .
O16 C44 C43 107.9(5) . .
O16 C44 H44A 110.1 . .
C43 C44 H44A 110.1 . .
O16 C44 H44B 110.1 . .
C43 C44 H44B 110.1 . .
H44A C44 H44B 108.4 . .
O21 C45 C46 119.3(8) . .
O21 C45 C50 122.2(8) . .
C46 C45 C50 118.6(8) . .
C47 C46 O20 126.3(9) . .
C47 C46 C45 120.7(9) . .
O20 C46 C45 112.8(7) . .
C46 C47 C48 119.3(10) . .
C46 C47 H47A 120.4 . .
C48 C47 H47A 120.4 . .
C49 C48 C47 122.7(10) . .
C49 C48 H48A 118.7 . .
C47 C48 H48A 118.7 . .
C48 C49 C50 121.6(10) . .
C48 C49 H49A 119.2 . .
C50 C49 H49A 119.2 . .
C52 C50 C45 124.2(9) . .
C52 C50 C49 118.8(9) . .
C45 C50 C49 116.8(9) . .
O20 C51 H51A 109.5 . .
O20 C51 H51B 109.5 . .
H51A C51 H51B 109.5 . .
O20 C51 H51C 109.5 . .
H51A C51 H51C 109.5 . .
H51B C51 H51C 109.5 . .
N5 C52 C50 128.0(10) . .
N5 C52 H52A 116.0 . .
C50 C52 H52A 116.0 . .
N5 C53 C54 106.5(10) . .
N5 C53 H53A 110.4 . .
C54 C53 H53A 110.4 . .
N5 C53 H53B 110.4 . .
C54 C53 H53B 110.4 . .
H53A C53 H53B 108.6 . .
O22 C54 C55 111.2(11) . .
O22 C54 C53 105.9(10) . .
C55 C54 C53 110.2(12) . .
O22 C54 H54A 109.9 . .
C55 C54 H54A 109.9 . .
C53 C54 H54A 109.9 . .
C54 C55 O23 113.0(12) . .
C54 C55 H55A 109.0 . .
O23 C55 H55A 109.0 . .
C54 C55 H55B 109.0 . .
O23 C55 H55B 109.0 . .
H55A C55 H55B 107.8 . .
O25 C56 H56A 109.5 . .
O25 C56 H56B 109.5 . .
H56A C56 H56B 109.5 . .
O25 C56 H56C 109.5 . .
H56A C56 H56C 109.5 . .
H56B C56 H56C 109.5 . .
C8 N1 C9 120.3(7) . .
C8 N1 Mn8 125.2(6) . .
C9 N1 Mn8 114.5(4) . .
C19 N2 C20 118.7(8) . .
C19 N2 Mn1 126.3(7) . .
C20 N2 Mn1 114.4(6) . .
C30 N3 C31 121.5(8) . .
C30 N3 Mn2 126.4(7) . .
C31 N3 Mn2 111.7(5) . .
C41 N4 C42 121.5(7) . .
C41 N4 Mn3 127.1(6) . .
C42 N4 Mn3 111.4(5) . .
C52 N5 C53 123.7(9) . .
C52 N5 Mn9 122.2(8) . .
C53 N5 Mn9 113.5(6) . .
C2 O1 C7 119.4(8) . .
Mn8 O1W H1WA 121.2 . .
Mn8 O1W H1WB 143.2 . .
H1WA O1W H1WB 89.5 . .
C1 O2 Mn8 128.4(5) . .
Mn2 O2W H2WB 101.5 . .
Mn2 O2W H2WA 108.9 . .
H2WB O2W H2WA 144.8 . .
C10 O3 Mn8 111.4(4) . .
C10 O3 Mn7 110.0(4) . .
Mn8 O3 Mn7 108.25(19) . .
C10 O3 Mn8 137.8(4) . 2_765
Mn8 O3 Mn8 90.71(18) . 2_765
Mn7 O3 Mn8 95.23(16) . 2_765
Mn1 O3W H3WA 116.2 . .
Mn1 O3W H3WB 136.5 . .
H3WA O3W H3WB 106.9 . .
Mn3 O4W H4WB 106.1 . .
Mn3 O4W H4WA 139.3 . .
H4WB O4W H4WA 102.3 . .
C11 O4 Mn6 128.1(4) . 2_765
C11 O4 Mn7 120.5(4) . .
Mn6 O4 Mn7 107.1(2) 2_765 .
C13 O5 C18 116.8(10) . .
Mn9 O5W H5WB 127.3 . .
Mn9 O5W H5WA 124.9 . .
H5WB O5W H5WA 102.0 . .
C12 O6 Mn1 127.9(6) . .
C21 O7 Mn1 111.0(4) . .
C21 O7 Mn4 110.6(4) . .
Mn1 O7 Mn4 109.0(2) . .
C21 O7 Mn2 136.5(5) . .
Mn1 O7 Mn2 91.0(2) . .
Mn4 O7 Mn2 95.7(2) . .
C22 O8 Mn5 128.4(5) . 2_765
C22 O8 Mn4 121.1(4) . .
Mn5 O8 Mn4 107.4(2) 2_765 .
C24 O9 C29 117.0(10) . .
C23 O10 Mn2 126.7(6) . .
C32 O11 Mn2 113.2(4) . .
C32 O11 Mn4 108.6(4) . .
Mn2 O11 Mn4 109.3(2) . .
C32 O11 Mn3 136.9(4) . .
Mn2 O11 Mn3 89.94(19) . .
Mn4 O11 Mn3 95.91(18) . .
C33 O12 Mn6 129.6(4) . .
C33 O12 Mn4 120.4(4) . .
Mn6 O12 Mn4 107.5(2) . .
C35 O13 C40 122.9(9) . .
C34 O14 Mn3 129.0(5) . .
C43 O15 Mn3 110.6(4) . .
C43 O15 Mn4 109.4(4) . .
Mn3 O15 Mn4 109.9(2) . .
C43 O15 Mn1 138.7(4) . .
Mn3 O15 Mn1 90.6(2) . .
Mn4 O15 Mn1 94.90(18) . .
C44 O16 Mn5 127.7(4) . .
C44 O16 Mn4 121.9(4) . .
Mn5 O16 Mn4 106.9(2) . .
Mn6 O17 Mn6 116.27(15) 3_675 .
Mn6 O17 Mn6 116.27(15) 3_675 2_765
Mn6 O17 Mn6 116.27(15) . 2_765
Mn6 O17 Mn7 101.3(2) 3_675 .
Mn6 O17 Mn7 101.3(2) . .
Mn6 O17 Mn7 101.3(2) 2_765 .
Mn6 O18 Mn5 116.1(2) . 2_765
Mn6 O18 Mn5 115.1(2) . .
Mn5 O18 Mn5 117.5(2) 2_765 .
Mn6 O18 Mn4 101.34(19) . .
Mn5 O18 Mn4 101.37(18) 2_765 .
Mn5 O18 Mn4 101.36(18) . .
Mn8 O19 Mn8 104.2(2) 3_675 2_765
Mn8 O19 Mn8 104.2(2) 3_675 .
Mn8 O19 Mn8 104.2(2) 2_765 .
C46 O20 C51 115.6(8) . .
C45 O21 Mn9 129.1(6) . .
C54 O22 Mn9 112.5(6) . .
C54 O22 Mn9 134.3(7) . 3_565
Mn9 O22 Mn9 92.5(3) . 3_565
Mn9 O24 Mn9 105.3(3) 3_565 2_665
Mn9 O24 Mn9 105.3(3) 3_565 .
Mn9 O24 Mn9 105.3(3) 2_665 .
C56 O25 H25 109.5 . .
Mn2 O26 Mn1 105.7(3) . .
Mn2 O26 Mn3 103.7(3) . .
Mn1 O26 Mn3 104.8(3) . .

loop_
_geom_bond_atom_site_label_1
_geom_bond_atom_site_label_2
_geom_bond_distance
_geom_bond_site_symmetry_2
Mn1 O6 1.890(6) .
Mn1 O7 1.908(5) .
Mn1 O26 1.910(6) .
Mn1 N2 1.982(7) .
Mn1 O3W 2.198(6) .
Mn1 O15 2.349(5) .
Mn1 Mn3 3.0396(19) .
Mn1 Mn2 3.0437(17) .
Mn2 O11 1.886(5) .
Mn2 O10 1.889(6) .
Mn2 O26 1.909(5) .
Mn2 N3 1.974(7) .
Mn2 O2W 2.228(6) .
Mn2 O7 2.338(6) .
Mn2 Mn3 3.0156(17) .
Mn3 O14 1.869(6) .
Mn3 O15 1.906(5) .
Mn3 O26 1.925(6) .
Mn3 N4 1.969(7) .
Mn3 O4W 2.204(6) .
Mn3 O11 2.355(5) .
Mn4 O12 2.177(5) .
Mn4 O16 2.191(5) .
Mn4 O8 2.197(5) .
Mn4 O7 2.328(5) .
Mn4 O18 2.335(4) .
Mn4 O11 2.343(5) .
Mn4 O15 2.344(4) .
Mn5 O8 1.891(5) 3_675
Mn5 O16 1.910(5) .
Mn5 O18 1.916(4) 3_675
Mn5 O18 1.916(4) .
Mn5 Cl2 2.635(3) .
Mn5 Cl1 2.704(3) .
Mn5 Mn6 3.2248(14) .
Mn6 O4 1.875(5) 3_675
Mn6 O12 1.899(5) .
Mn6 O18 1.906(5) .
Mn6 O17 1.9143(18) .
Mn6 Cl2 2.659(3) .
Mn6 Cl2 2.692(3) 2_765
Mn7 O4 2.197(4) 2_765
Mn7 O4 2.197(4) .
Mn7 O4 2.197(4) 3_675
Mn7 O17 2.315(8) .
Mn7 O3 2.334(5) 3_675
Mn7 O3 2.334(4) .
Mn7 O3 2.334(5) 2_765
Mn8 O2 1.880(5) .
Mn8 O3 1.916(4) .
Mn8 O19 1.929(3) .
Mn8 N1 1.974(6) .
Mn8 O1W 2.178(5) .
Mn8 O3 2.340(5) 3_675
Mn8 Mn8 3.0430(17) 2_765
Mn8 Mn8 3.0430(17) 3_675
Mn9 O21 1.869(6) .
Mn9 O22 1.888(7) .
Mn9 O24 1.915(5) .
Mn9 N5 1.974(8) .
Mn9 O5W 2.229(8) .
Mn9 O22 2.309(7) 2_665
Mn9 Mn9 3.045(2) 2_665
Mn9 Mn9 3.045(2) 3_565
Cl1 Mn5 2.704(3) 2_765
Cl1 Mn5 2.704(3) 3_675
Cl2 Mn6 2.692(3) 3_675
C1 O2 1.314(9) .
C1 C6 1.363(13) .
C1 C2 1.411(12) .
C2 C3 1.347(15) .
C2 O1 1.371(12) .
C3 C4 1.34(2) .
C3 H3A 0.9300 .
C4 C5 1.35(2) .
C4 H4A 0.9300 .
C5 C6 1.428(13) .
C5 H5A 0.9300 .
C6 C8 1.472(13) .
C7 O1 1.452(11) .
C7 H7A 0.9600 .
C7 H7B 0.9600 .
C7 H7C 0.9600 .
C8 N1 1.308(10) .
C8 H8A 0.9300 .
C9 N1 1.462(9) .
C9 C10 1.535(10) .
C9 H9A 0.9700 .
C9 H9B 0.9700 .
C10 O3 1.398(8) .
C10 C11 1.565(9) .
C10 H10A 0.9800 .
C11 O4 1.430(7) .
C11 H11A 0.9700 .
C11 H11B 0.9700 .
C12 O6 1.327(11) .
C12 C17 1.379(15) .
C12 C13 1.456(13) .
C13 O5 1.335(14) .
C13 C14 1.383(15) .
C14 C15 1.43(2) .
C14 H14A 0.9300 .
C15 C16 1.367(19) .
C15 H15A 0.9300 .
C16 C17 1.421(15) .
C16 H16A 0.9300 .
C17 C19 1.442(14) .
C18 O5 1.472(12) .
C18 H18A 0.9600 .
C18 H18B 0.9600 .
C18 H18C 0.9600 .
C19 N2 1.279(12) .
C19 H19A 0.9300 .
C20 N2 1.440(11) .
C20 C21 1.574(13) .
C20 H20A 0.9700 .
C20 H20B 0.9700 .
C21 O7 1.402(10) .
C21 C22 1.553(10) .
C21 H21A 0.9800 .
C22 O8 1.407(9) .
C22 H22A 0.9700 .
C22 H22B 0.9700 .
C23 O10 1.327(11) .
C23 C24 1.355(14) .
C23 C28 1.386(16) .
C24 O9 1.336(14) .
C24 C25 1.45(2) .
C25 C26 1.38(3) .
C25 H25A 0.9300 .
C26 C27 1.34(2) .
C26 H26A 0.9300 .
C27 C28 1.365(15) .
C27 H27A 0.9300 .
C28 C30 1.520(16) .
C29 O9 1.406(13) .
C29 H29A 0.9600 .
C29 H29B 0.9600 .
C29 H29C 0.9600 .
C30 N3 1.249(11) .
C30 H30A 0.9300 .
C31 N3 1.483(10) .
C31 C32 1.501(11) .
C31 H31A 0.9700 .
C31 H31B 0.9700 .
C32 O11 1.446(8) .
C32 C33 1.499(10) .
C32 H32A 0.9800 .
C33 O12 1.411(8) .
C33 H33A 0.9700 .
C33 H33B 0.9700 .
C34 O14 1.340(11) .
C34 C39 1.391(14) .
C34 C35 1.394(12) .
C35 O13 1.312(12) .
C35 C36 1.433(15) .
C36 C37 1.363(18) .
C36 H36A 0.9300 .
C37 C38 1.342(17) .
C37 H37A 0.9300 .
C38 C39 1.469(14) .
C38 H38A 0.9300 .
C39 C41 1.411(13) .
C40 O13 1.344(12) .
C40 H40A 0.9600 .
C40 H40B 0.9600 .
C40 H40C 0.9600 .
C41 N4 1.307(11) .
C41 H41A 0.9300 .
C42 N4 1.497(9) .
C42 C43 1.501(12) .
C42 H42A 0.9700 .
C42 H42B 0.9700 .
C43 O15 1.409(9) .
C43 C44 1.545(10) .
C43 H43A 0.9800 .
C44 O16 1.419(8) .
C44 H44A 0.9700 .
C44 H44B 0.9700 .
C45 O21 1.334(10) .
C45 C46 1.417(13) .
C45 C50 1.418(14) .
C46 C47 1.375(13) .
C46 O20 1.395(12) .
C47 C48 1.398(16) .
C47 H47A 0.9300 .
C48 C49 1.267(16) .
C48 H48A 0.9300 .
C49 C50 1.470(13) .
C49 H49A 0.9300 .
C50 C52 1.345(15) .
C51 O20 1.446(11) .
C51 H51A 0.9600 .
C51 H51B 0.9600 .
C51 H51C 0.9600 .
C52 N5 1.329(13) .
C52 H52A 0.9300 .
C53 N5 1.457(13) .
C53 C54 1.555(18) .
C53 H53A 0.9700 .
C53 H53B 0.9700 .
C54 O22 1.426(13) .
C54 C55 1.477(18) .
C54 H54A 0.9800 .
C55 O23 1.51(2) .
C55 H55A 0.9700 .
C55 H55B 0.9700 .
C56 O25 1.33(2) .
C56 H56A 0.9600 .
C56 H56B 0.9600 .
C56 H56C 0.9600 .
O1W H1WA 1.0003 .
O1W H1WB 1.0103 .
O2W H2WB 0.8448 .
O2W H2WA 0.8648 .
O3 Mn8 2.340(5) 2_765
O3W H3WA 0.8583 .
O3W H3WB 0.8640 .
O4W H4WB 0.8536 .
O4W H4WA 0.8577 .
O4 Mn6 1.875(5) 2_765
O5W H5WB 0.8525 .
O5W H5WA 0.8681 .
O8 Mn5 1.891(5) 2_765
O17 Mn6 1.9143(18) 3_675
O17 Mn6 1.9143(18) 2_765
O18 Mn5 1.916(4) 2_765
O19 Mn8 1.929(3) 3_675
O19 Mn8 1.929(3) 2_765
O22 Mn9 2.309(7) 3_565
O24 Mn9 1.915(5) 3_565
O24 Mn9 1.915(5) 2_665
O25 H25 0.8200 .
